data_7000950
loop_
_publ_author_name
'Jia, Qin-Xiang'
'Sun, Wei-Wei'
'Yao, Cheng-Fu'
'Wu, Hai-Hong'
'Gao, En-Qing'
'Liu, Cai-Ming'

_publ_section_title
;
 Coordination chemistry of tetrazolate-5-carboxylate with
 manganese(ii): synthesis, structure and magnetism
;
_journal_issue 15
_journal_name_full 'Dalton Transactions'
_journal_page_first 2721
_journal_page_last 2730
_journal_paper_doi 10.1039/b818915c
_journal_year 2009
_chemical_formula_sum 'C12 H12 Mn N6 O4'
_chemical_formula_weight 359.22
_chemical_name_systematic
;
?
;
_space_group_IT_number 14
_symmetry_cell_setting monoclinic
_symmetry_space_group_name_Hall '-P 2yn'
_symmetry_space_group_name_H-M 'P 1 21/n 1'
_atom_sites_solution_hydrogens geom
_atom_sites_solution_primary direct
_atom_sites_solution_secondary difmap
_audit_creation_method SHELXL-97
_cell_angle_alpha 90.00
_cell_angle_beta 106.297(7)
_cell_angle_gamma 90.00
_cell_formula_units_Z 4
_cell_length_a 9.389(4)
_cell_length_b 11.080(4)
_cell_length_c 15.198(6)
_cell_measurement_reflns_used 905
_cell_measurement_temperature 293(2)
_cell_measurement_theta_max 21.057
_cell_measurement_theta_min 2.299
_cell_volume 1517.5(10)
_computing_cell_refinement 'Bruker SMART'
_computing_data_collection 'Bruker SMART'
_computing_data_reduction 'Bruker SHELXTL'
_computing_molecular_graphics 'Bruker SHELXTL'
_computing_publication_material 'Bruker SHELXTL'
_computing_structure_refinement 'Bruker SHELXTL'
_computing_structure_solution 'Bruker SHELXTL'
_diffrn_ambient_temperature 293(2)
_diffrn_measured_fraction_theta_full 0.990
_diffrn_measured_fraction_theta_max 0.990
_diffrn_measurement_device_type 'CCD area detector'
_diffrn_measurement_method 'phi and omega scans'
_diffrn_radiation_monochromator graphite
_diffrn_radiation_source 'fine-focus sealed tube'
_diffrn_radiation_type MoK\a
_diffrn_radiation_wavelength 0.71073
_diffrn_reflns_av_R_equivalents 0.0635
_diffrn_reflns_av_sigmaI/netI 0.0866
_diffrn_reflns_limit_h_max 12
_diffrn_reflns_limit_h_min -12
_diffrn_reflns_limit_k_max 13
_diffrn_reflns_limit_k_min -14
_diffrn_reflns_limit_l_max 12
_diffrn_reflns_limit_l_min -19
_diffrn_reflns_number 7519
_diffrn_reflns_theta_full 27.17
_diffrn_reflns_theta_max 27.17
_diffrn_reflns_theta_min 2.31
_exptl_absorpt_coefficient_mu 0.900
_exptl_absorpt_correction_T_max 0.9649
_exptl_absorpt_correction_T_min 0.9315
_exptl_absorpt_correction_type multi-scan
_exptl_absorpt_process_details SADABS
_exptl_crystal_colour 'pale yellow'
_exptl_crystal_density_diffrn 1.572
_exptl_crystal_density_method 'not measured'
_exptl_crystal_description prism
_exptl_crystal_F_000 732
_exptl_crystal_size_max 0.08
_exptl_crystal_size_mid 0.06
_exptl_crystal_size_min 0.04
_refine_diff_density_max 0.279
_refine_diff_density_min -0.254
_refine_diff_density_rms 0.064
_refine_ls_extinction_method none
_refine_ls_goodness_of_fit_ref 0.901
_refine_ls_hydrogen_treatment mixed
_refine_ls_matrix_type full
_refine_ls_number_parameters 224
_refine_ls_number_reflns 3333
_refine_ls_number_restraints 6
_refine_ls_restrained_S_all 0.900
_refine_ls_R_factor_all 0.0849
_refine_ls_R_factor_gt 0.0449
_refine_ls_shift/su_max 0.001
_refine_ls_shift/su_mean 0.000
_refine_ls_structure_factor_coef Fsqd
_refine_ls_weighting_details 'calc w=1/[\s^2^(Fo^2^)+(0.0275P)^2^+0.0000P] where P=(Fo^2^+2Fc^2^)/3'
_refine_ls_weighting_scheme calc
_refine_ls_wR_factor_gt 0.0774
_refine_ls_wR_factor_ref 0.0865
_reflns_number_gt 2044
_reflns_number_total 3333
_reflns_threshold_expression >2sigma(I)
_cod_data_source_file b818915c.txt
_cod_data_source_block 4
_cod_depositor_comments
;
The following automatic conversions were performed:
'_symmetry_cell_setting' value 'Monoclinic' changed to 'monoclinic'
according to '/home/saulius/struct/CIF-dictionaries/cif_core.dic'
dictionary named 'cif_core.dic' version 2.4.1 from 2010-06-29.

Automatic conversion script
Id: cif_fix_enum 1527 2010-12-29 10:47:43Z saulius 
;
_cod_original_sg_symbol_H-M 'P2(1)/n '
_cod_database_code 7000950

loop_
_symmetry_equiv_pos_as_xyz
'x, y, z'
'-x+1/2, y+1/2, -z+1/2'
'-x, -y, -z'
'x-1/2, -y-1/2, z-1/2'

loop_
_atom_site_label
_atom_site_type_symbol
_atom_site_fract_x
_atom_site_fract_y
_atom_site_fract_z
_atom_site_U_iso_or_equiv
_atom_site_adp_type
_atom_site_occupancy
_atom_site_symmetry_multiplicity
_atom_site_calc_flag
_atom_site_refinement_flags
_atom_site_disorder_assembly
_atom_site_disorder_group
Mn1 Mn 0.39491(5) 0.41545(3) 0.24148(3) 0.03151(14) Uani 1 1 d . . .
C1 C 0.5775(4) 0.2359(3) 0.1495(2) 0.0637(10) Uani 1 1 d . . .
H1A H 0.5267 0.1779 0.1731 0.076 Uiso 1 1 calc R . .
C2 C 0.6756(5) 0.1984(3) 0.1038(3) 0.0806(13) Uani 1 1 d . . .
H2A H 0.6907 0.1166 0.0960 0.097 Uiso 1 1 calc R . .
C3 C 0.7510(4) 0.2833(4) 0.0700(3) 0.0840(14) Uani 1 1 d . . .
H3A H 0.8198 0.2597 0.0397 0.101 Uiso 1 1 calc R . .
C4 C 0.7257(4) 0.4029(3) 0.0805(2) 0.0666(11) Uani 1 1 d . . .
H4A H 0.7760 0.4615 0.0572 0.080 Uiso 1 1 calc R . .
C5 C 0.6231(3) 0.4355(3) 0.1267(2) 0.0447(8) Uani 1 1 d . . .
C6 C 0.5870(3) 0.5633(3) 0.1421(2) 0.0436(8) Uani 1 1 d . . .
C7 C 0.6394(4) 0.6586(3) 0.1024(3) 0.0665(11) Uani 1 1 d . . .
H7A H 0.6981 0.6446 0.0633 0.080 Uiso 1 1 calc R . .
C8 C 0.6048(4) 0.7742(3) 0.1206(3) 0.0817(13) Uani 1 1 d . . .
H8A H 0.6397 0.8391 0.0938 0.098 Uiso 1 1 calc R . .
C9 C 0.5184(4) 0.7939(3) 0.1786(3) 0.0742(12) Uani 1 1 d . . .
H9A H 0.4945 0.8717 0.1924 0.089 Uiso 1 1 calc R . .
C10 C 0.4679(4) 0.6942(3) 0.2157(2) 0.0549(9) Uani 1 1 d . . .
H10A H 0.4096 0.7068 0.2552 0.066 Uiso 1 1 calc R . .
C11 C 0.5428(3) 0.3023(2) 0.42472(18) 0.0277(6) Uani 1 1 d . . .
C12 C 0.4571(3) 0.1998(2) 0.3722(2) 0.0367(7) Uani 1 1 d . . .
N1 N 0.6330(3) 0.4794(2) 0.45006(15) 0.0363(6) Uani 1 1 d . . .
N2 N 0.6828(3) 0.4145(2) 0.52478(15) 0.0394(6) Uani 1 1 d . . .
N3 N 0.6266(3) 0.30154(19) 0.51048(15) 0.0374(6) Uani 1 1 d . . .
N4 N 0.5448(2) 0.40930(18) 0.38493(14) 0.0309(5) Uani 1 1 d . . .
N5 N 0.5512(3) 0.3528(2) 0.16174(16) 0.0444(7) Uani 1 1 d . . .
N6 N 0.4989(3) 0.5810(2) 0.19764(16) 0.0395(6) Uani 1 1 d . . .
O1 O 0.4637(3) 0.10053(17) 0.40949(14) 0.0613(7) Uani 1 1 d . . .
O2 O 0.3832(2) 0.22608(15) 0.29008(13) 0.0388(5) Uani 1 1 d . . .
O3 O 0.2383(2) 0.51518(18) 0.29442(15) 0.0406(5) Uani 1 1 d D . .
H3W2 H 0.192(3) 0.575(2) 0.2652(17) 0.073(12) Uiso 1 1 d D . .
H3W1 H 0.266(4) 0.534(3) 0.3507(12) 0.105(16) Uiso 1 1 d D . .
O4 O 0.2082(3) 0.3978(2) 0.12373(16) 0.0593(7) Uani 1 1 d D . .
H4W2 H 0.185(4) 0.341(2) 0.0884(19) 0.072(12) Uiso 1 1 d D . .
H4W1 H 0.146(3) 0.454(2) 0.112(2) 0.097(15) Uiso 1 1 d D . .

loop_
_atom_site_aniso_label
_atom_site_aniso_U_11
_atom_site_aniso_U_22
_atom_site_aniso_U_33
_atom_site_aniso_U_23
_atom_site_aniso_U_13
_atom_site_aniso_U_12
Mn1 0.0372(3) 0.0295(2) 0.0264(2) 0.0007(2) 0.00666(18) 0.0018(2)
C1 0.082(3) 0.045(2) 0.076(3) -0.0072(18) 0.041(2) 0.014(2)
C2 0.096(3) 0.063(3) 0.097(3) -0.015(2) 0.051(3) 0.013(2)
C3 0.076(3) 0.100(3) 0.090(3) -0.024(3) 0.048(3) 0.023(3)
C4 0.057(2) 0.081(3) 0.075(3) -0.005(2) 0.040(2) -0.001(2)
C5 0.0435(19) 0.056(2) 0.0361(18) -0.0011(15) 0.0136(16) 0.0033(16)
C6 0.0361(18) 0.051(2) 0.0453(19) 0.0086(15) 0.0137(16) -0.0054(15)
C7 0.061(3) 0.066(2) 0.083(3) 0.021(2) 0.037(2) -0.005(2)
C8 0.069(3) 0.060(3) 0.123(4) 0.032(2) 0.039(3) -0.010(2)
C9 0.062(3) 0.038(2) 0.127(4) 0.011(2) 0.033(3) 0.0013(18)
C10 0.051(2) 0.0391(19) 0.079(3) -0.0010(17) 0.026(2) -0.0008(16)
C11 0.0318(16) 0.0261(14) 0.0259(15) 0.0006(11) 0.0091(13) 0.0001(12)
C12 0.0390(18) 0.0314(16) 0.0404(18) 0.0001(14) 0.0124(15) -0.0031(14)
N1 0.0442(15) 0.0338(13) 0.0287(13) 0.0007(11) 0.0065(12) -0.0062(12)
N2 0.0452(15) 0.0381(14) 0.0312(13) -0.0031(12) 0.0047(12) -0.0035(13)
N3 0.0456(15) 0.0333(14) 0.0301(14) 0.0036(11) 0.0053(12) -0.0027(11)
N4 0.0380(13) 0.0258(12) 0.0283(12) -0.0006(10) 0.0083(11) -0.0029(11)
N5 0.0542(18) 0.0418(15) 0.0417(16) 0.0003(12) 0.0206(14) 0.0075(13)
N6 0.0384(14) 0.0371(14) 0.0447(16) 0.0025(12) 0.0145(12) 0.0039(12)
O1 0.0818(18) 0.0304(12) 0.0574(15) 0.0137(10) -0.0039(13) -0.0177(12)
O2 0.0460(13) 0.0316(11) 0.0321(12) -0.0013(9) 0.0001(10) -0.0059(9)
O3 0.0494(14) 0.0419(13) 0.0282(12) -0.0009(10) 0.0072(11) 0.0142(11)
O4 0.0625(16) 0.0451(15) 0.0498(15) -0.0220(12) -0.0180(12) 0.0203(13)

loop_
_atom_type_symbol
_atom_type_description
_atom_type_scat_dispersion_real
_atom_type_scat_dispersion_imag
_atom_type_scat_source
C C 0.0033 0.0016 'International Tables Vol C Tables 4.2.6.8 and 6.1.1.4'
H H 0.0000 0.0000 'International Tables Vol C Tables 4.2.6.8 and 6.1.1.4'
N N 0.0061 0.0033 'International Tables Vol C Tables 4.2.6.8 and 6.1.1.4'
O O 0.0106 0.0060 'International Tables Vol C Tables 4.2.6.8 and 6.1.1.4'
Mn Mn 0.3368 0.7283 'International Tables Vol C Tables 4.2.6.8 and 6.1.1.4'

loop_
_geom_angle_atom_site_label_1
_geom_angle_atom_site_label_2
_geom_angle_atom_site_label_3
_geom_angle
_geom_angle_site_symmetry_1
_geom_angle_site_symmetry_3
_geom_angle_publ_flag
O4 Mn1 O3 82.80(10) . . ?
O4 Mn1 O2 94.93(8) . . ?
O3 Mn1 O2 104.74(8) . . ?
O4 Mn1 N4 163.22(9) . . ?
O3 Mn1 N4 87.74(8) . . ?
O2 Mn1 N4 74.08(7) . . ?
O4 Mn1 N5 91.51(10) . . ?
O3 Mn1 N5 165.19(9) . . ?
O2 Mn1 N5 89.32(8) . . ?
N4 Mn1 N5 100.82(9) . . ?
O4 Mn1 N6 98.53(10) . . ?
O3 Mn1 N6 95.16(9) . . ?
O2 Mn1 N6 157.21(8) . . ?
N4 Mn1 N6 96.09(8) . . ?
N5 Mn1 N6 72.09(9) . . ?
N5 C1 C2 122.8(3) . . ?
N5 C1 H1A 118.6 . . ?
C2 C1 H1A 118.6 . . ?
C3 C2 C1 118.5(4) . . ?
C3 C2 H2A 120.7 . . ?
C1 C2 H2A 120.7 . . ?
C2 C3 C4 120.1(3) . . ?
C2 C3 H3A 120.0 . . ?
C4 C3 H3A 120.0 . . ?
C3 C4 C5 118.7(3) . . ?
C3 C4 H4A 120.6 . . ?
C5 C4 H4A 120.6 . . ?
N5 C5 C4 121.5(3) . . ?
N5 C5 C6 115.3(3) . . ?
C4 C5 C6 123.2(3) . . ?
N6 C6 C7 121.3(3) . . ?
N6 C6 C5 116.3(2) . . ?
C7 C6 C5 122.4(3) . . ?
C8 C7 C6 119.7(3) . . ?
C8 C7 H7A 120.2 . . ?
C6 C7 H7A 120.2 . . ?
C7 C8 C9 119.7(3) . . ?
C7 C8 H8A 120.2 . . ?
C9 C8 H8A 120.2 . . ?
C8 C9 C10 117.9(3) . . ?
C8 C9 H9A 121.1 . . ?
C10 C9 H9A 121.1 . . ?
N6 C10 C9 123.1(3) . . ?
N6 C10 H10A 118.4 . . ?
C9 C10 H10A 118.4 . . ?
N3 C11 N4 111.9(2) . . ?
N3 C11 C12 127.4(2) . . ?
N4 C11 C12 120.6(2) . . ?
O1 C12 O2 126.6(3) . . ?
O1 C12 C11 119.0(3) . . ?
O2 C12 C11 114.4(2) . . ?
N2 N1 N4 108.5(2) . . ?
N1 N2 N3 109.8(2) . . ?
C11 N3 N2 104.5(2) . . ?
C11 N4 N1 105.3(2) . . ?
C11 N4 Mn1 112.56(17) . . ?
N1 N4 Mn1 142.00(17) . . ?
C5 N5 C1 118.3(3) . . ?
C5 N5 Mn1 118.71(19) . . ?
C1 N5 Mn1 123.0(2) . . ?
C10 N6 C6 118.2(3) . . ?
C10 N6 Mn1 124.3(2) . . ?
C6 N6 Mn1 117.12(18) . . ?
C12 O2 Mn1 118.18(17) . . ?
Mn1 O3 H3W2 120(2) . . ?
Mn1 O3 H3W1 117(3) . . ?
H3W2 O3 H3W1 108(2) . . ?
Mn1 O4 H4W2 129(2) . . ?
Mn1 O4 H4W1 118(2) . . ?
H4W2 O4 H4W1 112(3) . . ?

loop_
_geom_bond_atom_site_label_1
_geom_bond_atom_site_label_2
_geom_bond_distance
_geom_bond_site_symmetry_2
_geom_bond_publ_flag
Mn1 O4 2.134(2) . ?
Mn1 O3 2.167(2) . ?
Mn1 O2 2.2372(19) . ?
Mn1 N4 2.240(2) . ?
Mn1 N5 2.259(2) . ?
Mn1 N6 2.265(2) . ?
C1 N5 1.341(4) . ?
C1 C2 1.364(5) . ?
C1 H1A 0.9300 . ?
C2 C3 1.362(5) . ?
C2 H2A 0.9300 . ?
C3 C4 1.363(4) . ?
C3 H3A 0.9300 . ?
C4 C5 1.390(4) . ?
C4 H4A 0.9300 . ?
C5 N5 1.334(3) . ?
C5 C6 1.490(4) . ?
C6 N6 1.351(3) . ?
C6 C7 1.375(4) . ?
C7 C8 1.369(5) . ?
C7 H7A 0.9300 . ?
C8 C9 1.372(5) . ?
C8 H8A 0.9300 . ?
C9 C10 1.383(4) . ?
C9 H9A 0.9300 . ?
C10 N6 1.334(3) . ?
C10 H10A 0.9300 . ?
C11 N3 1.320(3) . ?
C11 N4 1.333(3) . ?
C11 C12 1.488(4) . ?
C12 O1 1.231(3) . ?
C12 O2 1.279(3) . ?
N1 N2 1.314(3) . ?
N1 N4 1.345(3) . ?
N2 N3 1.352(3) . ?
O3 H3W2 0.843(17) . ?
O3 H3W1 0.848(17) . ?
O4 H4W2 0.814(17) . ?
O4 H4W1 0.842(17) . ?

loop_
_geom_hbond_atom_site_label_D
_geom_hbond_atom_site_label_H
_geom_hbond_atom_site_label_A
_geom_hbond_distance_DH
_geom_hbond_distance_HA
_geom_hbond_distance_DA
_geom_hbond_angle_DHA
_geom_hbond_site_symmetry_A
O3 H3W2 O2 0.843(17) 1.920(18) 2.755(3) 170(3) 2
O4 H4W1 O1 0.842(17) 1.897(17) 2.729(3) 169(3) 2
O3 H3W1 N2 0.848(17) 1.904(18) 2.750(3) 176(3) 3_666
O4 H4W2 N3 0.814(17) 1.959(17) 2.772(3) 176(3) 4_565

loop_
_geom_torsion_atom_site_label_1
_geom_torsion_atom_site_label_2
_geom_torsion_atom_site_label_3
_geom_torsion_atom_site_label_4
_geom_torsion
_geom_torsion_site_symmetry_1
_geom_torsion_site_symmetry_2
_geom_torsion_site_symmetry_3
_geom_torsion_site_symmetry_4
_geom_torsion_publ_flag
N5 C1 C2 C3 0.6(6) . . . . ?
C1 C2 C3 C4 -1.3(7) . . . . ?
C2 C3 C4 C5 0.5(6) . . . . ?
C3 C4 C5 N5 0.9(5) . . . . ?
C3 C4 C5 C6 180.0(3) . . . . ?
N5 C5 C6 N6 6.9(4) . . . . ?
C4 C5 C6 N6 -172.2(3) . . . . ?
N5 C5 C6 C7 -173.0(3) . . . . ?
C4 C5 C6 C7 7.9(5) . . . . ?
N6 C6 C7 C8 1.4(5) . . . . ?
C5 C6 C7 C8 -178.7(4) . . . . ?
C6 C7 C8 C9 0.1(6) . . . . ?
C7 C8 C9 C10 -0.7(6) . . . . ?
C8 C9 C10 N6 -0.2(6) . . . . ?
N3 C11 C12 O1 -1.4(4) . . . . ?
N4 C11 C12 O1 176.3(3) . . . . ?
N3 C11 C12 O2 179.1(3) . . . . ?
N4 C11 C12 O2 -3.2(4) . . . . ?
N4 N1 N2 N3 -0.8(3) . . . . ?
N4 C11 N3 N2 0.4(3) . . . . ?
C12 C11 N3 N2 178.3(2) . . . . ?
N1 N2 N3 C11 0.3(3) . . . . ?
N3 C11 N4 N1 -0.9(3) . . . . ?
C12 C11 N4 N1 -179.0(2) . . . . ?
N3 C11 N4 Mn1 -177.30(17) . . . . ?
C12 C11 N4 Mn1 4.7(3) . . . . ?
N2 N1 N4 C11 1.1(3) . . . . ?
N2 N1 N4 Mn1 175.6(2) . . . . ?
O4 Mn1 N4 C11 47.1(4) . . . . ?
O3 Mn1 N4 C11 102.69(18) . . . . ?
O2 Mn1 N4 C11 -3.33(16) . . . . ?
N5 Mn1 N4 C11 -89.49(18) . . . . ?
N6 Mn1 N4 C11 -162.36(18) . . . . ?
O4 Mn1 N4 N1 -127.2(3) . . . . ?
O3 Mn1 N4 N1 -71.6(3) . . . . ?
O2 Mn1 N4 N1 -177.6(3) . . . . ?
N5 Mn1 N4 N1 96.2(3) . . . . ?
N6 Mn1 N4 N1 23.4(3) . . . . ?
C4 C5 N5 C1 -1.6(5) . . . . ?
C6 C5 N5 C1 179.3(3) . . . . ?
C4 C5 N5 Mn1 177.1(2) . . . . ?
C6 C5 N5 Mn1 -2.0(3) . . . . ?
C2 C1 N5 C5 0.8(5) . . . . ?
C2 C1 N5 Mn1 -177.8(3) . . . . ?
O4 Mn1 N5 C5 96.8(2) . . . . ?
O3 Mn1 N5 C5 29.8(5) . . . . ?
O2 Mn1 N5 C5 -168.2(2) . . . . ?
N4 Mn1 N5 C5 -94.6(2) . . . . ?
N6 Mn1 N5 C5 -1.6(2) . . . . ?
O4 Mn1 N5 C1 -84.6(3) . . . . ?
O3 Mn1 N5 C1 -151.6(3) . . . . ?
O2 Mn1 N5 C1 10.4(3) . . . . ?
N4 Mn1 N5 C1 84.0(3) . . . . ?
N6 Mn1 N5 C1 177.0(3) . . . . ?
C9 C10 N6 C6 1.7(5) . . . . ?
C9 C10 N6 Mn1 -171.6(3) . . . . ?
C7 C6 N6 C10 -2.3(4) . . . . ?
C5 C6 N6 C10 177.8(3) . . . . ?
C7 C6 N6 Mn1 171.5(3) . . . . ?
C5 C6 N6 Mn1 -8.4(3) . . . . ?
O4 Mn1 N6 C10 90.0(3) . . . . ?
O3 Mn1 N6 C10 6.5(3) . . . . ?
O2 Mn1 N6 C10 -144.4(2) . . . . ?
N4 Mn1 N6 C10 -81.7(3) . . . . ?
N5 Mn1 N6 C10 178.8(3) . . . . ?
O4 Mn1 N6 C6 -83.3(2) . . . . ?
O3 Mn1 N6 C6 -166.8(2) . . . . ?
O2 Mn1 N6 C6 42.2(3) . . . . ?
N4 Mn1 N6 C6 104.9(2) . . . . ?
N5 Mn1 N6 C6 5.5(2) . . . . ?
O1 C12 O2 Mn1 -179.6(2) . . . . ?
C11 C12 O2 Mn1 -0.1(3) . . . . ?
O4 Mn1 O2 C12 -165.2(2) . . . . ?
O3 Mn1 O2 C12 -81.4(2) . . . . ?
N4 Mn1 O2 C12 1.86(19) . . . . ?
N5 Mn1 O2 C12 103.3(2) . . . . ?
N6 Mn1 O2 C12 68.6(3) . . . . ?
